data_7046902
loop_
_publ_author_name
'Fassbender, J.'
'Schnakenburg, G.'
'Espinosa Ferao, A.'
'Streubel, R.'

_publ_section_title
;
 Effects of diminished steric protection at phosphorus on stability and
 reactivity of oxaphosphirane complexes.
;
_journal_issue 28
_journal_name_full 'Dalton transactions (Cambridge, England : 2003)'
_journal_page_first 9347
_journal_page_last 9354
_journal_paper_doi 10.1039/c8dt01979g
_journal_volume 47
_journal_year 2018
_chemical_formula_moiety 'C18 H19 O6 P W'
_chemical_formula_sum 'C18 H19 O6 P W'
_chemical_formula_weight 546.15
_chemical_name_systematic JF-163
_space_group_crystal_system triclinic
_space_group_IT_number 2
_space_group_name_Hall '-P 1'
_space_group_name_H-M_alt 'P -1'
_symmetry_space_group_name_Hall '-P 1'
_symmetry_space_group_name_H-M 'P -1'
_atom_sites_solution_hydrogens geom
_atom_sites_solution_primary heavy
_audit_creation_date 2015-09-09
_audit_creation_method
;
Olex2 1.2
(compiled 2015.01.26 svn.r3150 for OlexSys, GUI svn.r4998)
;
_audit_update_record
;
2016-03-24 deposited with the CCDC.
2018-06-15 downloaded from the CCDC.
;
_cell_angle_alpha 101.9656(17)
_cell_angle_beta 90.9652(17)
_cell_angle_gamma 111.4234(17)
_cell_formula_units_Z 2
_cell_length_a 9.7589(3)
_cell_length_b 10.0633(2)
_cell_length_c 10.9128(4)
_cell_measurement_reflns_used 3827
_cell_measurement_temperature 123
_cell_measurement_theta_max 29.13
_cell_measurement_theta_min 1.00
_cell_volume 970.93(5)
_computing_molecular_graphics 'Olex2 (Dolomanov et al., 2009)'
_computing_publication_material 'Olex2 (Dolomanov et al., 2009)'
_computing_structure_refinement 'ShelXL (Sheldrick, 2008)'
_computing_structure_solution 'XS (Sheldrick, 2008)'
_diffrn_ambient_temperature 123
_diffrn_detector_area_resol_mean 8
_diffrn_measured_fraction_theta_full 0.997
_diffrn_measured_fraction_theta_max 0.997
_diffrn_measurement_device_type 'Nonius KappaCCD'
_diffrn_measurement_method 'fine slicing \w and \f scans'
_diffrn_radiation_monochromator graphite
_diffrn_radiation_type MoK\a
_diffrn_radiation_wavelength 0.71073
_diffrn_reflns_av_R_equivalents 0.0420
_diffrn_reflns_av_unetI/netI 0.0355
_diffrn_reflns_Laue_measured_fraction_full 0.997
_diffrn_reflns_Laue_measured_fraction_max 0.997
_diffrn_reflns_limit_h_max 12
_diffrn_reflns_limit_h_min -12
_diffrn_reflns_limit_k_max 11
_diffrn_reflns_limit_k_min -13
_diffrn_reflns_limit_l_max 14
_diffrn_reflns_limit_l_min -13
_diffrn_reflns_number 13184
_diffrn_reflns_point_group_measured_fraction_full 0.997
_diffrn_reflns_point_group_measured_fraction_max 0.997
_diffrn_reflns_theta_full 26.000
_diffrn_reflns_theta_max 27.998
_diffrn_reflns_theta_min 2.807
_diffrn_source 'sealed tube'
_exptl_absorpt_coefficient_mu 6.061
_exptl_absorpt_correction_T_max 0.8158
_exptl_absorpt_correction_T_min 0.3528
_exptl_absorpt_correction_type multi-scan
_exptl_absorpt_process_details
;
R.H. Blessing, Acta Cryst. (1995), A51, 33-38
;
_exptl_crystal_colour 'clear colourless'
_exptl_crystal_colour_lustre clear
_exptl_crystal_colour_primary colourless
_exptl_crystal_density_diffrn 1.868
_exptl_crystal_description block
_exptl_crystal_F_000 528
_exptl_crystal_size_max 0.2
_exptl_crystal_size_mid 0.08
_exptl_crystal_size_min 0.06
_refine_diff_density_max 1.343
_refine_diff_density_min -1.628
_refine_diff_density_rms 0.139
_refine_ls_extinction_method none
_refine_ls_goodness_of_fit_ref 1.038
_refine_ls_hydrogen_treatment constr
_refine_ls_matrix_type full
_refine_ls_number_parameters 240
_refine_ls_number_reflns 4684
_refine_ls_number_restraints 0
_refine_ls_restrained_S_all 1.038
_refine_ls_R_factor_all 0.0250
_refine_ls_R_factor_gt 0.0233
_refine_ls_shift/su_max 0.001
_refine_ls_shift/su_mean 0.000
_refine_ls_structure_factor_coef Fsqd
_refine_ls_weighting_details
;
 w=1/[\s^2^(Fo^2^)+(0.0222P)^2^+1.3122P]
 where P=(Fo^2^+2Fc^2^)/3
;
_refine_ls_weighting_scheme calc
_refine_ls_wR_factor_gt 0.0540
_refine_ls_wR_factor_ref 0.0548
_reflns_Friedel_coverage 0.000
_reflns_number_gt 4472
_reflns_number_total 4684
_reflns_threshold_expression 'I > 2\s(I)'
_cod_data_source_file c8dt01979g2.cif
_cod_data_source_block 4216
_cod_depositor_comments 'Adding full bibliography for 7046902--7046905.cif.'
_cod_database_code 7046902
_shelxl_version_number 2013-2
_shelx_space_group_comment
;
The symmetry employed for this shelxl refinement is uniquely defined
by the following loop, which should always be used as a source of
symmetry information in preference to the above space-group names.
They are only intended as comments.
;
_olex2_refinement_description
;
1. Fixed Uiso
 At 1.2 times of:
  All C(H) groups
 At 1.5 times of:
  All C(H,H,H) groups
2.a Ternary CH refined with riding coordinates:
 C1(H1)
2.b Aromatic/amide H refined with riding coordinates:
 C4(H4), C5(H5), C6(H6)
2.c Idealised Me refined as rotating group:
 C8(H8A,H8B,H8C), C9(H9A,H9B,H9C), C11(H11A,H11B,H11C), C12(H12A,H12B,H12C),
 C13(H13A,H13B,H13C)
;
_olex2_submission_special_instructions 'No special instructions were received'

loop_
_space_group_symop_operation_xyz
'x, y, z'
'-x, -y, -z'

loop_
_atom_site_label
_atom_site_type_symbol
_atom_site_fract_x
_atom_site_fract_y
_atom_site_fract_z
_atom_site_U_iso_or_equiv
_atom_site_adp_type
_atom_site_occupancy
_atom_site_site_symmetry_order
_atom_site_calc_flag
_atom_site_refinement_flags_posn
W W 0.90978(2) 0.79991(2) 0.67750(2) 0.01621(5) Uani 1 1 d .
P P 0.64800(8) 0.68520(8) 0.71704(7) 0.01477(15) Uani 1 1 d .
O1 O 0.5681(2) 0.5034(2) 0.6722(2) 0.0190(4) Uani 1 1 d .
O2 O 1.2323(3) 0.9401(3) 0.5996(3) 0.0427(7) Uani 1 1 d .
O3 O 1.0573(3) 0.8688(3) 0.9587(2) 0.0314(6) Uani 1 1 d .
O4 O 0.9287(3) 0.4830(3) 0.6300(3) 0.0330(6) Uani 1 1 d .
O5 O 0.8007(3) 0.7505(3) 0.3888(2) 0.0317(6) Uani 1 1 d .
O6 O 0.9012(3) 1.1193(3) 0.7328(3) 0.0295(6) Uani 1 1 d .
C1 C 0.5732(3) 0.5538(3) 0.8103(3) 0.0173(6) Uani 1 1 d .
H1 H 0.4762 0.5494 0.8414 0.021 Uiso 1 1 calc R
C2 C 0.6668(3) 0.5121(3) 0.8927(3) 0.0172(6) Uani 1 1 d .
C3 C 0.7334(3) 0.6107(3) 1.0082(3) 0.0184(6) Uani 1 1 d .
C4 C 0.8199(3) 0.5748(3) 1.0884(3) 0.0217(6) Uani 1 1 d .
H4 H 0.8660 0.6416 1.1661 0.026 Uiso 1 1 calc R
C5 C 0.8395(4) 0.4421(4) 1.0560(3) 0.0238(7) Uani 1 1 d .
H5 H 0.9000 0.4190 1.1105 0.029 Uiso 1 1 calc R
C6 C 0.7701(4) 0.3440(3) 0.9437(3) 0.0219(6) Uani 1 1 d .
H6 H 0.7820 0.2526 0.9229 0.026 Uiso 1 1 calc R
C7 C 0.6829(3) 0.3762(3) 0.8601(3) 0.0183(6) Uani 1 1 d .
C8 C 0.7093(4) 0.7527(3) 1.0483(3) 0.0234(7) Uani 1 1 d .
H8A H 0.7462 0.8131 0.9871 0.035 Uiso 1 1 calc GR
H8B H 0.7627 0.8057 1.1315 0.035 Uiso 1 1 calc GR
H8C H 0.6034 0.7316 1.0523 0.035 Uiso 1 1 calc GR
C9 C 0.6076(4) 0.2622(3) 0.7412(3) 0.0256(7) Uani 1 1 d .
H9A H 0.5055 0.2552 0.7275 0.038 Uiso 1 1 calc GR
H9B H 0.6076 0.1670 0.7492 0.038 Uiso 1 1 calc GR
H9C H 0.6610 0.2905 0.6696 0.038 Uiso 1 1 calc GR
C10 C 0.5041(3) 0.7592(3) 0.6891(3) 0.0175(6) Uani 1 1 d .
C11 C 0.5442(3) 0.8413(3) 0.5827(3) 0.0213(6) Uani 1 1 d .
H11A H 0.6395 0.9236 0.6076 0.032 Uiso 1 1 calc GR
H11B H 0.4674 0.8786 0.5665 0.032 Uiso 1 1 calc GR
H11C H 0.5511 0.7742 0.5061 0.032 Uiso 1 1 calc GR
C12 C 0.5027(4) 0.8650(4) 0.8130(3) 0.0263(7) Uani 1 1 d .
H12A H 0.4711 0.8099 0.8786 0.039 Uiso 1 1 calc GR
H12B H 0.4339 0.9126 0.8001 0.039 Uiso 1 1 calc GR
H12C H 0.6024 0.9397 0.8392 0.039 Uiso 1 1 calc GR
C13 C 0.3514(4) 0.6355(4) 0.6495(3) 0.0257(7) Uani 1 1 d .
H13A H 0.3550 0.5688 0.5713 0.039 Uiso 1 1 calc GR
H13B H 0.2778 0.6775 0.6360 0.039 Uiso 1 1 calc GR
H13C H 0.3239 0.5812 0.7160 0.039 Uiso 1 1 calc GR
C14 C 1.1161(4) 0.8879(4) 0.6295(3) 0.0251(7) Uani 1 1 d .
C15 C 0.9998(4) 0.8418(3) 0.8598(3) 0.0217(6) Uani 1 1 d .
C16 C 0.9198(4) 0.5943(3) 0.6460(3) 0.0223(6) Uani 1 1 d .
C17 C 0.8369(4) 0.7663(3) 0.4931(3) 0.0208(6) Uani 1 1 d .
C18 C 0.9017(3) 1.0039(3) 0.7135(3) 0.0205(6) Uani 1 1 d .

loop_
_atom_site_aniso_label
_atom_site_aniso_U_11
_atom_site_aniso_U_22
_atom_site_aniso_U_33
_atom_site_aniso_U_23
_atom_site_aniso_U_13
_atom_site_aniso_U_12
W 0.01409(7) 0.01569(7) 0.01906(7) 0.00577(5) 0.00519(5) 0.00475(5)
P 0.0147(4) 0.0139(3) 0.0153(4) 0.0048(3) 0.0029(3) 0.0040(3)
O1 0.0223(11) 0.0148(9) 0.0171(11) 0.0033(8) 0.0016(9) 0.0039(8)
O2 0.0242(14) 0.0449(16) 0.073(2) 0.0346(15) 0.0244(14) 0.0162(12)
O3 0.0326(14) 0.0328(13) 0.0292(14) 0.0082(11) -0.0040(11) 0.0125(11)
O4 0.0406(15) 0.0250(12) 0.0389(15) 0.0096(11) 0.0110(12) 0.0173(11)
O5 0.0426(16) 0.0344(13) 0.0195(13) 0.0069(10) 0.0087(11) 0.0155(12)
O6 0.0273(13) 0.0190(11) 0.0391(15) 0.0008(10) 0.0005(11) 0.0085(10)
C1 0.0168(14) 0.0160(13) 0.0178(15) 0.0062(11) 0.0039(11) 0.0033(11)
C2 0.0152(14) 0.0190(13) 0.0159(14) 0.0083(11) 0.0036(11) 0.0026(11)
C3 0.0182(15) 0.0168(13) 0.0185(15) 0.0073(11) 0.0076(12) 0.0027(11)
C4 0.0174(15) 0.0268(15) 0.0161(15) 0.0043(12) 0.0032(12) 0.0031(12)
C5 0.0184(16) 0.0345(17) 0.0213(16) 0.0119(13) 0.0046(13) 0.0103(14)
C6 0.0210(16) 0.0245(15) 0.0214(16) 0.0063(12) 0.0030(13) 0.0095(13)
C7 0.0172(15) 0.0184(14) 0.0165(15) 0.0050(11) 0.0022(12) 0.0030(12)
C8 0.0283(17) 0.0208(14) 0.0191(16) 0.0028(12) 0.0047(13) 0.0078(13)
C9 0.0327(19) 0.0157(14) 0.0262(17) 0.0020(12) -0.0018(14) 0.0081(13)
C10 0.0149(14) 0.0181(13) 0.0205(15) 0.0063(11) 0.0019(12) 0.0066(11)
C11 0.0182(15) 0.0253(15) 0.0226(16) 0.0121(12) 0.0026(12) 0.0071(12)
C12 0.0299(18) 0.0247(15) 0.0270(18) 0.0051(13) 0.0061(14) 0.0138(14)
C13 0.0169(15) 0.0258(16) 0.0350(19) 0.0121(14) 0.0007(14) 0.0059(13)
C14 0.0195(16) 0.0246(15) 0.038(2) 0.0147(14) 0.0094(14) 0.0123(13)
C15 0.0208(16) 0.0190(14) 0.0256(17) 0.0072(12) 0.0019(13) 0.0067(12)
C16 0.0169(15) 0.0230(15) 0.0276(17) 0.0088(13) 0.0068(13) 0.0062(12)
C17 0.0255(17) 0.0191(14) 0.0189(16) 0.0052(12) 0.0068(13) 0.0088(13)
C18 0.0137(14) 0.0223(15) 0.0212(16) 0.0037(12) 0.0024(12) 0.0025(12)

loop_
_atom_type_symbol
_atom_type_description
_atom_type_scat_dispersion_real
_atom_type_scat_dispersion_imag
_atom_type_scat_source
C C 0.0033 0.0016 'International Tables Vol C Tables 4.2.6.8 and 6.1.1.4'
H H 0.0000 0.0000 'International Tables Vol C Tables 4.2.6.8 and 6.1.1.4'
O O 0.0106 0.0060 'International Tables Vol C Tables 4.2.6.8 and 6.1.1.4'
P P 0.1023 0.0942 'International Tables Vol C Tables 4.2.6.8 and 6.1.1.4'
W W -0.8490 6.8722 'International Tables Vol C Tables 4.2.6.8 and 6.1.1.4'

loop_
_geom_angle_atom_site_label_1
_geom_angle_atom_site_label_2
_geom_angle_atom_site_label_3
_geom_angle
C14 W P 175.07(11)
C14 W C15 88.24(14)
C14 W C16 91.57(12)
C14 W C17 87.29(14)
C14 W C18 88.52(12)
C15 W P 96.66(9)
C15 W C16 89.14(13)
C16 W P 87.89(9)
C17 W P 87.82(9)
C17 W C15 175.51(12)
C17 W C16 91.23(13)
C18 W P 92.15(9)
C18 W C15 89.37(13)
C18 W C16 178.50(12)
C18 W C17 90.26(13)
O1 P W 117.27(8)
O1 P C1 50.65(12)
O1 P C10 106.91(13)
C1 P W 127.58(11)
C1 P C10 106.95(14)
C10 P W 123.69(10)
C1 O1 P 69.01(14)
P C1 H1 114.8
O1 C1 P 60.34(13)
O1 C1 H1 114.8
O1 C1 C2 118.0(2)
C2 C1 P 123.2(2)
C2 C1 H1 114.8
C3 C2 C1 117.6(3)
C3 C2 C7 120.5(3)
C7 C2 C1 121.8(3)
C2 C3 C8 121.2(3)
C4 C3 C2 119.4(3)
C4 C3 C8 119.4(3)
C3 C4 H4 119.7
C5 C4 C3 120.7(3)
C5 C4 H4 119.7
C4 C5 H5 120.2
C6 C5 C4 119.5(3)
C6 C5 H5 120.2
C5 C6 H6 119.2
C5 C6 C7 121.6(3)
C7 C6 H6 119.2
C2 C7 C9 123.2(3)
C6 C7 C2 118.3(3)
C6 C7 C9 118.5(3)
C3 C8 H8A 109.5
C3 C8 H8B 109.5
C3 C8 H8C 109.5
H8A C8 H8B 109.5
H8A C8 H8C 109.5
H8B C8 H8C 109.5
C7 C9 H9A 109.5
C7 C9 H9B 109.5
C7 C9 H9C 109.5
H9A C9 H9B 109.5
H9A C9 H9C 109.5
H9B C9 H9C 109.5
C11 C10 P 109.3(2)
C11 C10 C12 110.5(2)
C12 C10 P 107.0(2)
C13 C10 P 111.2(2)
C13 C10 C11 108.1(3)
C13 C10 C12 110.8(3)
C10 C11 H11A 109.5
C10 C11 H11B 109.5
C10 C11 H11C 109.5
H11A C11 H11B 109.5
H11A C11 H11C 109.5
H11B C11 H11C 109.5
C10 C12 H12A 109.5
C10 C12 H12B 109.5
C10 C12 H12C 109.5
H12A C12 H12B 109.5
H12A C12 H12C 109.5
H12B C12 H12C 109.5
C10 C13 H13A 109.5
C10 C13 H13B 109.5
C10 C13 H13C 109.5
H13A C13 H13B 109.5
H13A C13 H13C 109.5
H13B C13 H13C 109.5
O2 C14 W 177.8(3)
O3 C15 W 176.2(3)
O4 C16 W 178.4(3)
O5 C17 W 177.6(3)
O6 C18 W 178.1(3)

loop_
_geom_bond_atom_site_label_1
_geom_bond_atom_site_label_2
_geom_bond_distance
W P 2.4768(8)
W C14 2.009(3)
W C15 2.057(3)
W C16 2.065(3)
W C17 2.040(3)
W C18 2.040(3)
P O1 1.664(2)
P C1 1.788(3)
P C10 1.861(3)
O1 C1 1.481(4)
O2 C14 1.147(4)
O3 C15 1.140(4)
O4 C16 1.133(4)
O5 C17 1.148(4)
O6 C18 1.138(4)
C1 H1 1.0000
C1 C2 1.493(4)
C2 C3 1.406(4)
C2 C7 1.407(4)
C3 C4 1.393(5)
C3 C8 1.510(4)
C4 H4 0.9500
C4 C5 1.392(5)
C5 H5 0.9500
C5 C6 1.384(5)
C6 H6 0.9500
C6 C7 1.400(5)
C7 C9 1.508(4)
C8 H8A 0.9800
C8 H8B 0.9800
C8 H8C 0.9800
C9 H9A 0.9800
C9 H9B 0.9800
C9 H9C 0.9800
C10 C11 1.537(4)
C10 C12 1.541(4)
C10 C13 1.536(4)
C11 H11A 0.9800
C11 H11B 0.9800
C11 H11C 0.9800
C12 H12A 0.9800
C12 H12B 0.9800
C12 H12C 0.9800
C13 H13A 0.9800
C13 H13B 0.9800
C13 H13C 0.9800

loop_
_geom_torsion_atom_site_label_1
_geom_torsion_atom_site_label_2
_geom_torsion_atom_site_label_3
_geom_torsion_atom_site_label_4
_geom_torsion
W P O1 C1 117.68(15)
W P C1 O1 -96.70(15)
W P C1 C2 9.1(3)
W P C10 C11 28.8(2)
W P C10 C12 -90.8(2)
W P C10 C13 148.11(19)
P O1 C1 C2 -114.3(3)
P C1 C2 C3 76.9(3)
P C1 C2 C7 -106.3(3)
O1 P C1 C2 105.8(3)
O1 P C10 C11 -112.3(2)
O1 P C10 C12 128.1(2)
O1 P C10 C13 7.0(3)
O1 C1 C2 C3 148.1(3)
O1 C1 C2 C7 -35.1(4)
C1 P C10 C11 -165.4(2)
C1 P C10 C12 75.0(2)
C1 P C10 C13 -46.1(3)
C1 C2 C3 C4 179.1(3)
C1 C2 C3 C8 0.8(4)
C1 C2 C7 C6 -178.6(3)
C1 C2 C7 C9 -0.2(4)
C2 C3 C4 C5 -0.8(4)
C3 C2 C7 C6 -1.9(4)
C3 C2 C7 C9 176.5(3)
C3 C4 C5 C6 -1.1(5)
C4 C5 C6 C7 1.4(5)
C5 C6 C7 C2 0.0(5)
C5 C6 C7 C9 -178.4(3)
C7 C2 C3 C4 2.2(4)
C7 C2 C3 C8 -176.1(3)
C8 C3 C4 C5 177.6(3)
C10 P O1 C1 -98.32(18)
C10 P C1 O1 98.24(16)
C10 P C1 C2 -155.9(2)
